data_7024284
loop_
_publ_author_name
'Jones, Matthew B.'
'Newell, Brian S.'
'Hoffert, Wesley A.'
'Hardcastle, Kenneth I.'
'Shores, Matthew P.'
'MacBeth, Cora E.'

_publ_section_title
;
 Chelating tris(amidate) ligands: versatile scaffolds for nickel(II).
;
_journal_issue 2
_journal_name_full 'Dalton transactions (Cambridge, England : 2003)'
_journal_page_first 401
_journal_page_last 410
_journal_paper_doi 10.1039/b914301g
_journal_volume 39
_journal_year 2010
_chemical_formula_sum 'C60 H67 N6 Ni O5 P'
_chemical_formula_weight 1041.88
_chemical_name_systematic
;
?
;
_space_group_IT_number 2
_symmetry_cell_setting triclinic
_symmetry_space_group_name_Hall '-P 1'
_symmetry_space_group_name_H-M 'P -1'
_atom_sites_solution_hydrogens geom
_atom_sites_solution_primary direct
_atom_sites_solution_secondary difmap
_audit_creation_method SHELXL-97
_cell_angle_alpha 115.3630(10)
_cell_angle_beta 102.2640(10)
_cell_angle_gamma 91.6840(10)
_cell_formula_units_Z 2
_cell_length_a 11.38710(10)
_cell_length_b 16.0284(2)
_cell_length_c 16.8718(2)
_cell_measurement_reflns_used 9929
_cell_measurement_temperature 173(2)
_cell_measurement_theta_max 26.34
_cell_measurement_theta_min 2.17
_cell_volume 2693.69(6)
_computing_cell_refinement 'Bruker SMART'
_computing_data_collection 'Bruker SMART'
_computing_data_reduction 'Bruker SAINT'
_computing_molecular_graphics 'Bruker SHELXTL'
_computing_publication_material 'Bruker SHELXTL'
_computing_structure_refinement 'SHELXL-97 (Sheldrick, 1997)'
_computing_structure_solution 'SHELXS-97 (Sheldrick, 1990)'
_diffrn_ambient_temperature 173(2)
_diffrn_measured_fraction_theta_full 0.997
_diffrn_measured_fraction_theta_max 0.997
_diffrn_measurement_device_type 'CCD area detector'
_diffrn_measurement_method 'phi and omega scans'
_diffrn_radiation_monochromator graphite
_diffrn_radiation_source 'fine-focus sealed tube'
_diffrn_radiation_type MoK\a
_diffrn_radiation_wavelength 0.71073
_diffrn_reflns_av_R_equivalents 0.0400
_diffrn_reflns_av_sigmaI/netI 0.0393
_diffrn_reflns_limit_h_max 13
_diffrn_reflns_limit_h_min -14
_diffrn_reflns_limit_k_max 20
_diffrn_reflns_limit_k_min -20
_diffrn_reflns_limit_l_max 21
_diffrn_reflns_limit_l_min -21
_diffrn_reflns_number 39239
_diffrn_reflns_theta_full 26.37
_diffrn_reflns_theta_max 26.37
_diffrn_reflns_theta_min 1.85
_exptl_absorpt_coefficient_mu 0.445
_exptl_absorpt_correction_T_max 0.8781
_exptl_absorpt_correction_T_min 0.8082
_exptl_absorpt_correction_type multi-scan
_exptl_absorpt_process_details SADABS
_exptl_crystal_colour orange
_exptl_crystal_density_diffrn 1.285
_exptl_crystal_density_method 'not measured'
_exptl_crystal_description block
_exptl_crystal_F_000 1104
_exptl_crystal_size_max 0.50
_exptl_crystal_size_mid 0.32
_exptl_crystal_size_min 0.30
_refine_diff_density_max 0.807
_refine_diff_density_min -0.407
_refine_diff_density_rms 0.054
_refine_ls_extinction_method none
_refine_ls_goodness_of_fit_ref 1.036
_refine_ls_hydrogen_treatment constr
_refine_ls_matrix_type full
_refine_ls_number_parameters 668
_refine_ls_number_reflns 10982
_refine_ls_number_restraints 0
_refine_ls_restrained_S_all 1.036
_refine_ls_R_factor_all 0.0519
_refine_ls_R_factor_gt 0.0438
_refine_ls_shift/su_max 0.001
_refine_ls_shift/su_mean 0.000
_refine_ls_structure_factor_coef Fsqd
_refine_ls_weighting_details 'calc w=1/[\s^2^(Fo^2^)+(0.0655P)^2^+1.1251P] where P=(Fo^2^+2Fc^2^)/3'
_refine_ls_weighting_scheme calc
_refine_ls_wR_factor_gt 0.1162
_refine_ls_wR_factor_ref 0.1221
_reflns_number_gt 9357
_reflns_number_total 10982
_reflns_threshold_expression >2sigma(I)
_cod_data_source_file b914301g.txt
_cod_data_source_block mbj3028s
_cod_depositor_comments
;
The following automatic conversions were performed:

'_symmetry_cell_setting' value 'Triclinic' changed to 'triclinic'
according to /home/saulius/struct/CIF-dictionaries/cif_core.dic
dictionary named 'cif_core.dic' version 2.4.2 from 2011-04-26.

Automatic conversion script
Id: cif_fix_values 1891 2012-01-12 08:04:46Z andrius 
;
_cod_original_cell_volume 2693.69(5)
_cod_original_sg_symbol_H-M P-1
_cod_database_code 7024284

loop_
_symmetry_equiv_pos_as_xyz
'x, y, z'
'-x, -y, -z'

loop_
_atom_site_label
_atom_site_type_symbol
_atom_site_fract_x
_atom_site_fract_y
_atom_site_fract_z
_atom_site_U_iso_or_equiv
_atom_site_adp_type
_atom_site_occupancy
_atom_site_symmetry_multiplicity
_atom_site_calc_flag
_atom_site_refinement_flags
C1 C 0.95736(16) 0.67975(12) 0.16416(12) 0.0274(4) Uani 1 1 d .
C2 C 1.00898(18) 0.59824(13) 0.13212(14) 0.0340(4) Uani 1 1 d .
H2 H 1.0766 0.5957 0.1068 0.041 Uiso 1 1 calc R
C3 C 0.9615(2) 0.52015(14) 0.13712(15) 0.0399(5) Uani 1 1 d .
H3 H 0.9963 0.4639 0.1155 0.048 Uiso 1 1 calc R
C4 C 0.8632(2) 0.52563(14) 0.17397(16) 0.0417(5) Uani 1 1 d .
H4 H 0.8322 0.4731 0.1793 0.050 Uiso 1 1 calc R
C5 C 0.8086(2) 0.60600(14) 0.20346(15) 0.0377(5) Uani 1 1 d .
H5 H 0.7399 0.6073 0.2273 0.045 Uiso 1 1 calc R
C6 C 0.85420(17) 0.68570(13) 0.19838(13) 0.0290(4) Uani 1 1 d .
C7 C 0.72323(17) 0.79273(13) 0.27311(13) 0.0305(4) Uani 1 1 d .
C8 C 0.67750(19) 0.88609(15) 0.28934(14) 0.0355(4) Uani 1 1 d .
H8 H 0.6721 0.8954 0.2338 0.043 Uiso 1 1 calc R
C9 C 0.5523(2) 0.88731(19) 0.30760(19) 0.0531(6) Uani 1 1 d .
H9A H 0.4951 0.8376 0.2553 0.080 Uiso 1 1 calc R
H9B H 0.5252 0.9477 0.3178 0.080 Uiso 1 1 calc R
H9C H 0.5560 0.8774 0.3614 0.080 Uiso 1 1 calc R
C10 C 0.7670(2) 0.96554(16) 0.36898(17) 0.0481(6) Uani 1 1 d .
H10A H 0.7738 0.9569 0.4238 0.072 Uiso 1 1 calc R
H10B H 0.7379 1.0252 0.3784 0.072 Uiso 1 1 calc R
H10C H 0.8467 0.9654 0.3557 0.072 Uiso 1 1 calc R
C11 C 1.03612(17) 0.75089(12) 0.07809(13) 0.0281(4) Uani 1 1 d .
C12 C 1.14885(18) 0.73267(13) 0.06175(14) 0.0334(4) Uani 1 1 d .
H12 H 1.2115 0.7288 0.1068 0.040 Uiso 1 1 calc R
C13 C 1.17056(19) 0.72001(14) -0.02015(15) 0.0381(5) Uani 1 1 d .
H13 H 1.2481 0.7081 -0.0313 0.046 Uiso 1 1 calc R
C14 C 1.0785(2) 0.72488(14) -0.08528(15) 0.0387(5) Uani 1 1 d .
H14 H 1.0929 0.7151 -0.1419 0.046 Uiso 1 1 calc R
C15 C 0.9650(2) 0.74383(14) -0.06956(14) 0.0362(5) Uani 1 1 d .
H15 H 0.9027 0.7467 -0.1154 0.043 Uiso 1 1 calc R
C16 C 0.94177(18) 0.75875(12) 0.01342(13) 0.0301(4) Uani 1 1 d .
C17 C 0.72955(19) 0.77891(14) -0.01677(14) 0.0337(4) Uani 1 1 d .
C18 C 0.62876(19) 0.82094(15) 0.02868(15) 0.0374(5) Uani 1 1 d .
H18 H 0.6671 0.8674 0.0926 0.045 Uiso 1 1 calc R
C19 C 0.5493(2) 0.74448(19) 0.03066(18) 0.0509(6) Uani 1 1 d .
H19A H 0.5073 0.7001 -0.0314 0.076 Uiso 1 1 calc R
H19B H 0.4894 0.7720 0.0649 0.076 Uiso 1 1 calc R
H19C H 0.5998 0.7120 0.0598 0.076 Uiso 1 1 calc R
C20 C 0.5550(2) 0.8711(2) -0.01948(18) 0.0546(6) Uani 1 1 d .
H20A H 0.6078 0.9226 -0.0159 0.082 Uiso 1 1 calc R
H20B H 0.4895 0.8957 0.0097 0.082 Uiso 1 1 calc R
H20C H 0.5202 0.8273 -0.0831 0.082 Uiso 1 1 calc R
C21 C 1.10712(16) 0.82237(13) 0.24507(13) 0.0289(4) Uani 1 1 d .
C22 C 1.19494(18) 0.78381(15) 0.28339(15) 0.0376(5) Uani 1 1 d .
H22 H 1.1932 0.7181 0.2578 0.045 Uiso 1 1 calc R
C23 C 1.28614(19) 0.84130(17) 0.35959(15) 0.0437(5) Uani 1 1 d .
H23 H 1.3467 0.8153 0.3866 0.052 Uiso 1 1 calc R
C24 C 1.28709(19) 0.93664(17) 0.39523(15) 0.0451(6) Uani 1 1 d .
H24 H 1.3499 0.9762 0.4464 0.054 Uiso 1 1 calc R
C25 C 1.1986(2) 0.97563(15) 0.35797(15) 0.0420(5) Uani 1 1 d .
H25 H 1.2012 1.0415 0.3842 0.050 Uiso 1 1 calc R
C26 C 1.10473(17) 0.91947(13) 0.28197(13) 0.0318(4) Uani 1 1 d .
C27 C 1.0011(2) 1.03902(14) 0.25588(16) 0.0430(5) Uani 1 1 d .
C28 C 0.8849(2) 1.05326(15) 0.2020(2) 0.0564(7) Uani 1 1 d .
H28 H 0.8193 1.0037 0.1906 0.068 Uiso 1 1 calc R
C29 C 0.9024(4) 1.0405(3) 0.1100(3) 0.0918(12) Uani 1 1 d .
H29A H 0.9657 1.0889 0.1194 0.138 Uiso 1 1 calc R
H29B H 0.8261 1.0456 0.0735 0.138 Uiso 1 1 calc R
H29C H 0.9265 0.9790 0.0785 0.138 Uiso 1 1 calc R
C30 C 0.8452(3) 1.1473(2) 0.2531(3) 0.0987(14) Uani 1 1 d .
H30A H 0.8360 1.1535 0.3118 0.148 Uiso 1 1 calc R
H30B H 0.7675 1.1518 0.2177 0.148 Uiso 1 1 calc R
H30C H 0.9066 1.1971 0.2628 0.148 Uiso 1 1 calc R
C1A C 0.29468(18) 0.46398(14) 0.33362(13) 0.0325(4) Uani 1 1 d .
C2A C 0.3122(2) 0.38398(15) 0.34528(15) 0.0411(5) Uani 1 1 d .
H2A H 0.3894 0.3628 0.3481 0.049 Uiso 1 1 calc R
C3A C 0.2147(3) 0.33549(17) 0.35272(17) 0.0530(6) Uani 1 1 d .
H3A H 0.2250 0.2804 0.3601 0.064 Uiso 1 1 calc R
C4A C 0.1033(2) 0.3672(2) 0.34944(18) 0.0574(7) Uani 1 1 d .
H4A H 0.0380 0.3346 0.3561 0.069 Uiso 1 1 calc R
C5A C 0.0858(2) 0.4455(2) 0.33665(18) 0.0540(6) Uani 1 1 d .
H5A H 0.0085 0.4663 0.3338 0.065 Uiso 1 1 calc R
C6A C 0.18114(19) 0.49404(17) 0.32786(16) 0.0428(5) Uani 1 1 d .
H6A H 0.1690 0.5475 0.3180 0.051 Uiso 1 1 calc R
C7A C 0.37509(17) 0.53898(13) 0.22126(13) 0.0308(4) Uani 1 1 d .
C8A C 0.2902(2) 0.47071(15) 0.14873(15) 0.0400(5) Uani 1 1 d .
H8A H 0.2477 0.4240 0.1565 0.048 Uiso 1 1 calc R
C9A C 0.2676(2) 0.47080(17) 0.06489(16) 0.0491(6) Uani 1 1 d .
H9A1 H 0.2096 0.4238 0.0151 0.059 Uiso 1 1 calc R
C10A C 0.3275(3) 0.53749(19) 0.05308(17) 0.0544(6) Uani 1 1 d .
H10D H 0.3138 0.5356 -0.0052 0.065 Uiso 1 1 calc R
C11A C 0.4080(3) 0.6078(2) 0.1258(2) 0.0666(8) Uani 1 1 d .
H11A H 0.4471 0.6558 0.1178 0.080 Uiso 1 1 calc R
C12A C 0.4325(2) 0.60925(19) 0.21018(17) 0.0525(6) Uani 1 1 d .
H12A H 0.4883 0.6580 0.2601 0.063 Uiso 1 1 calc R
C13A C 0.45529(16) 0.64305(12) 0.42267(13) 0.0275(4) Uani 1 1 d .
C14A C 0.55430(18) 0.70333(14) 0.43205(14) 0.0335(4) Uani 1 1 d .
H14A H 0.6008 0.6845 0.3882 0.040 Uiso 1 1 calc R
C15A C 0.58404(19) 0.79044(14) 0.50545(15) 0.0394(5) Uani 1 1 d .
H15A H 0.6501 0.8320 0.5113 0.047 Uiso 1 1 calc R
C16A C 0.5184(2) 0.81740(15) 0.57021(15) 0.0436(5) Uani 1 1 d .
H16A H 0.5395 0.8773 0.6206 0.052 Uiso 1 1 calc R
C17A C 0.4219(2) 0.75727(16) 0.56186(15) 0.0437(5) Uani 1 1 d .
H17A H 0.3773 0.7759 0.6068 0.052 Uiso 1 1 calc R
C18A C 0.38991(18) 0.66989(15) 0.48813(14) 0.0352(4) Uani 1 1 d .
H18A H 0.3236 0.6287 0.4826 0.042 Uiso 1 1 calc R
C19A C 0.54931(17) 0.47133(13) 0.32551(13) 0.0307(4) Uani 1 1 d .
C20A C 0.5531(2) 0.39209(16) 0.24737(16) 0.0484(6) Uani 1 1 d .
H20D H 0.4882 0.3711 0.1945 0.058 Uiso 1 1 calc R
C21A C 0.6521(2) 0.34450(18) 0.24777(19) 0.0576(7) Uani 1 1 d .
H21A H 0.6554 0.2907 0.1947 0.069 Uiso 1 1 calc R
C22A C 0.7460(2) 0.37411(17) 0.32407(19) 0.0498(6) Uani 1 1 d .
H22A H 0.8137 0.3407 0.3233 0.060 Uiso 1 1 calc R
C23A C 0.7425(2) 0.45190(16) 0.40163(17) 0.0451(5) Uani 1 1 d .
H23A H 0.8074 0.4719 0.4544 0.054 Uiso 1 1 calc R
C24A C 0.64442(19) 0.50076(15) 0.40254(15) 0.0371(5) Uani 1 1 d .
H24A H 0.6420 0.5546 0.4559 0.044 Uiso 1 1 calc R
C1S C 1.1031(2) 0.7291(2) 0.4879(2) 0.0581(7) Uani 1 1 d .
H1S H 1.1746 0.7582 0.4845 0.070 Uiso 1 1 calc R
C2S C 0.8892(2) 0.7235(2) 0.4766(2) 0.0591(7) Uani 1 1 d .
H2S1 H 0.8959 0.6601 0.4699 0.089 Uiso 1 1 calc R
H2S2 H 0.8229 0.7216 0.4279 0.089 Uiso 1 1 calc R
H2S3 H 0.8727 0.7621 0.5353 0.089 Uiso 1 1 calc R
C3S C 0.9989(2) 0.84419(18) 0.45456(18) 0.0520(6) Uani 1 1 d .
H3S1 H 1.0806 0.8652 0.4545 0.078 Uiso 1 1 calc R
H3S2 H 0.9709 0.8942 0.5021 0.078 Uiso 1 1 calc R
H3S3 H 0.9434 0.8282 0.3956 0.078 Uiso 1 1 calc R
C4S C 0.5177(4) 0.9267(3) 0.7992(2) 0.0764(9) Uani 1 1 d .
H4S H 0.4927 0.8634 0.7836 0.092 Uiso 1 1 calc R
C5S C 0.6887(3) 1.0473(2) 0.8538(2) 0.0788(10) Uani 1 1 d .
H5S1 H 0.6224 1.0848 0.8534 0.118 Uiso 1 1 calc R
H5S2 H 0.7371 1.0507 0.8134 0.118 Uiso 1 1 calc R
H5S3 H 0.7403 1.0713 0.9155 0.118 Uiso 1 1 calc R
C6S C 0.7213(5) 0.8872(3) 0.8199(4) 0.1189(18) Uani 1 1 d .
H6S1 H 0.7739 0.9059 0.8805 0.178 Uiso 1 1 calc R
H6S2 H 0.7711 0.8843 0.7782 0.178 Uiso 1 1 calc R
H6S3 H 0.6752 0.8257 0.7984 0.178 Uiso 1 1 calc R
N1 N 1.00921(13) 0.76497(10) 0.16405(10) 0.0260(3) Uani 1 1 d .
N2 N 0.80141(14) 0.76869(11) 0.21970(11) 0.0288(3) Uani 1 1 d .
N3 N 0.83623(14) 0.78851(11) 0.04165(11) 0.0308(3) Uani 1 1 d .
N4 N 1.00526(15) 0.94936(11) 0.24183(12) 0.0339(4) Uani 1 1 d .
N1S N 1.00154(16) 0.76285(13) 0.47160(13) 0.0411(4) Uani 1 1 d .
N2S N 0.6399(2) 0.95328(14) 0.82352(14) 0.0503(5) Uani 1 1 d .
Ni1 Ni 0.87460(2) 0.845313(15) 0.174056(16) 0.02728(9) Uani 1 1 d .
O1 O 0.69098(13) 0.74875(11) 0.31163(10) 0.0406(3) Uani 1 1 d .
O2 O 0.70643(14) 0.73765(11) -0.10041(10) 0.0425(4) Uani 1 1 d .
O3 O 1.08225(16) 1.10523(11) 0.30409(13) 0.0580(5) Uani 1 1 d .
O1S O 1.11362(19) 0.66372(17) 0.50684(18) 0.0783(6) Uani 1 1 d .
O2S O 0.4414(3) 0.9704(3) 0.7952(2) 0.1289(13) Uani 1 1 d .
P1A P 0.41797(4) 0.53018(3) 0.32602(3) 0.02646(12) Uani 1 1 d .

loop_
_atom_site_aniso_label
_atom_site_aniso_U_11
_atom_site_aniso_U_22
_atom_site_aniso_U_33
_atom_site_aniso_U_23
_atom_site_aniso_U_13
_atom_site_aniso_U_12
C1 0.0293(9) 0.0222(8) 0.0265(9) 0.0097(7) 0.0015(7) 0.0013(7)
C2 0.0336(10) 0.0277(10) 0.0379(11) 0.0127(8) 0.0073(8) 0.0052(8)
C3 0.0467(12) 0.0233(9) 0.0460(13) 0.0138(9) 0.0076(10) 0.0077(9)
C4 0.0532(13) 0.0249(10) 0.0471(13) 0.0181(9) 0.0089(10) -0.0008(9)
C5 0.0452(12) 0.0301(10) 0.0387(12) 0.0151(9) 0.0134(9) 0.0002(9)
C6 0.0342(10) 0.0238(9) 0.0261(9) 0.0099(7) 0.0044(8) 0.0026(7)
C7 0.0285(9) 0.0329(10) 0.0280(10) 0.0131(8) 0.0042(8) 0.0015(8)
C8 0.0382(11) 0.0393(11) 0.0340(11) 0.0177(9) 0.0151(9) 0.0116(9)
C9 0.0434(13) 0.0613(16) 0.0663(17) 0.0331(14) 0.0250(12) 0.0212(11)
C10 0.0572(14) 0.0354(11) 0.0465(14) 0.0095(10) 0.0207(11) 0.0110(10)
C11 0.0341(10) 0.0177(8) 0.0298(10) 0.0071(7) 0.0106(8) 0.0017(7)
C12 0.0344(10) 0.0245(9) 0.0350(11) 0.0074(8) 0.0090(8) 0.0033(8)
C13 0.0383(11) 0.0287(10) 0.0426(12) 0.0073(9) 0.0195(9) 0.0042(8)
C14 0.0511(13) 0.0303(10) 0.0367(11) 0.0122(9) 0.0213(10) 0.0046(9)
C15 0.0442(11) 0.0318(10) 0.0360(11) 0.0166(9) 0.0136(9) 0.0058(9)
C16 0.0368(10) 0.0219(9) 0.0335(10) 0.0125(8) 0.0121(8) 0.0034(7)
C17 0.0393(11) 0.0310(10) 0.0349(11) 0.0183(9) 0.0093(9) 0.0071(8)
C18 0.0363(11) 0.0433(12) 0.0336(11) 0.0183(9) 0.0076(9) 0.0105(9)
C19 0.0421(13) 0.0597(15) 0.0561(15) 0.0287(13) 0.0163(11) 0.0057(11)
C20 0.0578(15) 0.0676(17) 0.0532(15) 0.0362(14) 0.0203(12) 0.0315(13)
C21 0.0255(9) 0.0295(9) 0.0280(10) 0.0089(8) 0.0079(7) -0.0010(7)
C22 0.0316(10) 0.0379(11) 0.0402(12) 0.0152(9) 0.0077(9) 0.0032(8)
C23 0.0291(10) 0.0577(14) 0.0405(12) 0.0208(11) 0.0041(9) 0.0011(10)
C24 0.0309(11) 0.0555(14) 0.0304(11) 0.0042(10) 0.0051(9) -0.0056(10)
C25 0.0393(11) 0.0332(11) 0.0378(12) 0.0009(9) 0.0121(9) -0.0040(9)
C26 0.0312(10) 0.0300(10) 0.0295(10) 0.0074(8) 0.0119(8) -0.0011(8)
C27 0.0514(13) 0.0244(10) 0.0501(13) 0.0108(9) 0.0200(11) 0.0006(9)
C28 0.0586(15) 0.0239(10) 0.0788(19) 0.0200(12) 0.0080(13) 0.0046(10)
C29 0.112(3) 0.081(2) 0.093(3) 0.060(2) 0.002(2) 0.009(2)
C30 0.074(2) 0.0326(14) 0.150(4) 0.0134(18) 0.006(2) 0.0167(14)
C1A 0.0333(10) 0.0306(10) 0.0290(10) 0.0111(8) 0.0044(8) -0.0057(8)
C2A 0.0490(13) 0.0347(11) 0.0371(12) 0.0158(9) 0.0074(10) -0.0014(9)
C3A 0.0701(17) 0.0419(13) 0.0458(14) 0.0229(11) 0.0075(12) -0.0139(12)
C4A 0.0479(14) 0.0672(17) 0.0509(15) 0.0287(13) -0.0006(11) -0.0270(13)
C5A 0.0339(12) 0.0705(17) 0.0548(15) 0.0298(13) 0.0036(10) -0.0105(11)
C6A 0.0327(11) 0.0471(12) 0.0468(13) 0.0230(11) 0.0035(9) -0.0044(9)
C7A 0.0321(10) 0.0309(10) 0.0290(10) 0.0134(8) 0.0065(8) 0.0073(8)
C8A 0.0445(12) 0.0327(10) 0.0358(11) 0.0131(9) 0.0009(9) 0.0022(9)
C9A 0.0555(14) 0.0448(13) 0.0327(12) 0.0099(10) -0.0024(10) 0.0095(11)
C10A 0.0682(16) 0.0645(16) 0.0334(13) 0.0264(12) 0.0078(11) 0.0149(13)
C11A 0.0723(18) 0.081(2) 0.0555(17) 0.0443(16) 0.0058(14) -0.0124(15)
C12A 0.0542(14) 0.0591(15) 0.0431(13) 0.0286(12) -0.0003(11) -0.0121(12)
C13A 0.0281(9) 0.0243(9) 0.0264(9) 0.0089(7) 0.0047(7) 0.0028(7)
C14A 0.0347(10) 0.0297(10) 0.0337(11) 0.0108(8) 0.0112(8) 0.0008(8)
C15A 0.0388(11) 0.0312(10) 0.0396(12) 0.0105(9) 0.0051(9) -0.0033(9)
C16A 0.0476(12) 0.0319(11) 0.0363(12) 0.0042(9) 0.0044(10) 0.0061(9)
C17A 0.0409(12) 0.0492(13) 0.0322(11) 0.0076(10) 0.0138(9) 0.0100(10)
C18A 0.0310(10) 0.0392(11) 0.0328(11) 0.0130(9) 0.0096(8) 0.0021(8)
C19A 0.0312(10) 0.0275(9) 0.0324(10) 0.0132(8) 0.0064(8) 0.0045(7)
C20A 0.0420(12) 0.0435(13) 0.0401(13) 0.0037(10) 0.0023(10) 0.0145(10)
C21A 0.0522(14) 0.0454(14) 0.0543(16) 0.0037(12) 0.0095(12) 0.0219(11)
C22A 0.0387(12) 0.0413(12) 0.0673(17) 0.0227(12) 0.0105(11) 0.0157(10)
C23A 0.0398(12) 0.0438(12) 0.0481(13) 0.0231(11) -0.0021(10) 0.0080(10)
C24A 0.0401(11) 0.0323(10) 0.0340(11) 0.0127(9) 0.0038(9) 0.0078(9)
C1S 0.0400(13) 0.0763(19) 0.0749(19) 0.0455(16) 0.0209(12) 0.0189(12)
C2S 0.0381(13) 0.084(2) 0.0739(19) 0.0524(17) 0.0135(12) 0.0077(12)
C3S 0.0481(13) 0.0545(14) 0.0558(15) 0.0306(13) 0.0045(11) 0.0067(11)
C4S 0.102(3) 0.093(2) 0.0456(17) 0.0392(17) 0.0230(17) 0.003(2)
C5S 0.106(3) 0.0529(17) 0.077(2) 0.0213(16) 0.041(2) -0.0061(17)
C6S 0.172(4) 0.103(3) 0.167(4) 0.094(3) 0.128(4) 0.084(3)
N1 0.0270(8) 0.0210(7) 0.0265(8) 0.0080(6) 0.0052(6) 0.0020(6)
N2 0.0309(8) 0.0256(8) 0.0311(9) 0.0123(7) 0.0106(7) 0.0042(6)
N3 0.0330(8) 0.0319(8) 0.0298(9) 0.0152(7) 0.0095(7) 0.0062(7)
N4 0.0351(9) 0.0213(8) 0.0392(10) 0.0076(7) 0.0102(7) 0.0010(6)
N1S 0.0334(9) 0.0496(11) 0.0443(11) 0.0243(9) 0.0095(8) 0.0085(8)
N2S 0.0696(14) 0.0416(11) 0.0454(12) 0.0195(9) 0.0256(10) 0.0059(10)
Ni1 0.02991(14) 0.02063(13) 0.03000(15) 0.00958(10) 0.00845(10) 0.00424(9)
O1 0.0420(8) 0.0447(8) 0.0462(9) 0.0262(7) 0.0201(7) 0.0080(7)
O2 0.0460(9) 0.0470(9) 0.0302(8) 0.0144(7) 0.0066(6) 0.0086(7)
O3 0.0619(11) 0.0268(8) 0.0715(12) 0.0128(8) 0.0107(9) -0.0091(7)
O1S 0.0647(13) 0.0911(16) 0.1151(19) 0.0736(15) 0.0305(12) 0.0364(12)
O2S 0.085(2) 0.207(4) 0.138(3) 0.124(3) 0.0137(19) 0.017(2)
P1A 0.0266(2) 0.0238(2) 0.0269(3) 0.01007(19) 0.00550(19) 0.00146(18)

loop_
_atom_type_symbol
_atom_type_description
_atom_type_scat_dispersion_real
_atom_type_scat_dispersion_imag
_atom_type_scat_source
C C 0.0033 0.0016 'International Tables Vol C Tables 4.2.6.8 and 6.1.1.4'
H H 0.0000 0.0000 'International Tables Vol C Tables 4.2.6.8 and 6.1.1.4'
N N 0.0061 0.0033 'International Tables Vol C Tables 4.2.6.8 and 6.1.1.4'
O O 0.0106 0.0060 'International Tables Vol C Tables 4.2.6.8 and 6.1.1.4'
P P 0.1023 0.0942 'International Tables Vol C Tables 4.2.6.8 and 6.1.1.4'
Ni Ni 0.3393 1.1124 'International Tables Vol C Tables 4.2.6.8 and 6.1.1.4'

loop_
_geom_angle_atom_site_label_1
_geom_angle_atom_site_label_2
_geom_angle_atom_site_label_3
_geom_angle
C2 C1 C6 122.18(17)
C2 C1 N1 121.10(17)
C6 C1 N1 116.71(16)
C1 C2 C3 119.8(2)
C4 C3 C2 119.0(2)
C3 C4 C5 121.56(19)
C4 C5 C6 120.6(2)
C1 C6 C5 116.83(18)
C1 C6 N2 117.31(16)
C5 C6 N2 125.75(18)
O1 C7 N2 126.16(19)
O1 C7 C8 119.09(18)
N2 C7 C8 114.68(16)
C9 C8 C7 111.08(18)
C9 C8 C10 110.14(19)
C7 C8 C10 109.87(18)
C12 C11 C16 121.40(18)
C12 C11 N1 121.95(18)
C16 C11 N1 116.64(16)
C11 C12 C13 120.1(2)
C14 C13 C12 119.4(2)
C13 C14 C15 121.1(2)
C14 C15 C16 120.5(2)
C15 C16 N3 126.06(18)
C15 C16 C11 117.46(18)
N3 C16 C11 116.27(17)
O2 C17 N3 126.63(19)
O2 C17 C18 119.09(18)
N3 C17 C18 114.22(18)
C19 C18 C20 111.6(2)
C19 C18 C17 109.22(18)
C20 C18 C17 111.02(18)
C22 C21 C26 121.86(18)
C22 C21 N1 122.31(17)
C26 C21 N1 115.83(17)
C21 C22 C23 120.0(2)
C24 C23 C22 118.9(2)
C23 C24 C25 121.4(2)
C24 C25 C26 121.0(2)
N4 C26 C25 126.69(19)
N4 C26 C21 116.39(17)
C25 C26 C21 116.82(19)
O3 C27 N4 126.2(2)
O3 C27 C28 120.2(2)
N4 C27 C28 113.59(18)
C30 C28 C27 112.3(2)
C30 C28 C29 111.5(3)
C27 C28 C29 109.2(3)
C6A C1A C2A 120.49(19)
C6A C1A P1A 118.90(16)
C2A C1A P1A 120.61(17)
C1A C2A C3A 118.9(2)
C4A C3A C2A 120.3(2)
C5A C4A C3A 120.7(2)
C4A C5A C6A 120.0(2)
C5A C6A C1A 119.7(2)
C8A C7A C12A 119.6(2)
C8A C7A P1A 119.46(16)
C12A C7A P1A 120.74(16)
C9A C8A C7A 119.7(2)
C10A C9A C8A 120.6(2)
C9A C10A C11A 119.8(2)
C10A C11A C12A 120.7(2)
C11A C12A C7A 119.3(2)
C18A C13A C14A 119.93(18)
C18A C13A P1A 121.35(14)
C14A C13A P1A 118.70(15)
C15A C14A C13A 119.61(19)
C16A C15A C14A 120.42(19)
C15A C16A C17A 120.0(2)
C16A C17A C18A 120.4(2)
C13A C18A C17A 119.61(19)
C24A C19A C20A 119.7(2)
C24A C19A P1A 121.18(16)
C20A C19A P1A 119.01(16)
C21A C20A C19A 119.2(2)
C22A C21A C20A 120.8(2)
C21A C22A C23A 120.4(2)
C22A C23A C24A 119.8(2)
C23A C24A C19A 120.1(2)
O1S C1S N1S 125.8(3)
O2S C4S N2S 128.6(4)
C11 N1 C1 114.49(14)
C11 N1 C21 114.29(14)
C1 N1 C21 113.95(14)
C11 N1 Ni1 103.52(11)
C1 N1 Ni1 105.07(11)
C21 N1 Ni1 103.80(11)
C7 N2 C6 122.59(16)
C7 N2 Ni1 127.19(13)
C6 N2 Ni1 109.77(12)
C17 N3 C16 122.93(17)
C17 N3 Ni1 128.36(14)
C16 N3 Ni1 108.70(12)
C27 N4 C26 123.57(17)
C27 N4 Ni1 127.21(15)
C26 N4 Ni1 109.01(12)
C1S N1S C2S 120.6(2)
C1S N1S C3S 122.0(2)
C2S N1S C3S 117.3(2)
C4S N2S C5S 121.1(3)
C4S N2S C6S 120.4(3)
C5S N2S C6S 118.5(3)
N4 Ni1 N2 127.19(7)
N4 Ni1 N3 118.29(7)
N2 Ni1 N3 112.68(7)
N4 Ni1 N1 84.85(7)
N2 Ni1 N1 86.32(6)
N3 Ni1 N1 85.39(7)
C19A P1A C1A 109.78(9)
C19A P1A C7A 108.48(9)
C1A P1A C7A 108.53(9)
C19A P1A C13A 108.14(9)
C1A P1A C13A 109.95(9)
C7A P1A C13A 111.94(9)

loop_
_geom_bond_atom_site_label_1
_geom_bond_atom_site_label_2
_geom_bond_distance
C1 C2 1.386(3)
C1 C6 1.404(3)
C1 N1 1.473(2)
C2 C3 1.391(3)
C3 C4 1.379(3)
C4 C5 1.387(3)
C5 C6 1.408(3)
C6 N2 1.410(2)
C7 O1 1.238(2)
C7 N2 1.348(3)
C7 C8 1.530(3)
C8 C9 1.520(3)
C8 C10 1.531(3)
C11 C12 1.383(3)
C11 C16 1.410(3)
C11 N1 1.470(2)
C12 C13 1.386(3)
C13 C14 1.379(3)
C14 C15 1.390(3)
C15 C16 1.400(3)
C16 N3 1.407(3)
C17 O2 1.237(2)
C17 N3 1.350(3)
C17 C18 1.528(3)
C18 C19 1.518(3)
C18 C20 1.524(3)
C21 C22 1.380(3)
C21 C26 1.411(3)
C21 N1 1.474(2)
C22 C23 1.394(3)
C23 C24 1.381(3)
C24 C25 1.381(3)
C25 C26 1.403(3)
C26 N4 1.398(3)
C27 O3 1.235(3)
C27 N4 1.357(3)
C27 C28 1.521(4)
C28 C30 1.520(4)
C28 C29 1.533(5)
C1A C6A 1.392(3)
C1A C2A 1.392(3)
C1A P1A 1.7941(19)
C2A C3A 1.395(3)
C3A C4A 1.379(4)
C4A C5A 1.375(4)
C5A C6A 1.387(3)
C7A C8A 1.385(3)
C7A C12A 1.386(3)
C7A P1A 1.798(2)
C8A C9A 1.384(3)
C9A C10A 1.358(4)
C10A C11A 1.375(4)
C11A C12A 1.382(4)
C13A C18A 1.386(3)
C13A C14A 1.400(3)
C13A P1A 1.8016(19)
C14A C15A 1.382(3)
C15A C16A 1.379(3)
C16A C17A 1.382(3)
C17A C18A 1.388(3)
C19A C24A 1.390(3)
C19A C20A 1.395(3)
C19A P1A 1.791(2)
C20A C21A 1.381(3)
C21A C22A 1.374(4)
C22A C23A 1.377(4)
C23A C24A 1.382(3)
C1S O1S 1.222(3)
C1S N1S 1.317(3)
C2S N1S 1.443(3)
C3S N1S 1.450(3)
C4S O2S 1.141(5)
C4S N2S 1.364(4)
C5S N2S 1.418(3)
C6S N2S 1.418(4)
N1 Ni1 2.0189(15)
N2 Ni1 1.9542(15)
N3 Ni1 1.9570(16)
N4 Ni1 1.9493(16)

loop_
_geom_torsion_atom_site_label_1
_geom_torsion_atom_site_label_2
_geom_torsion_atom_site_label_3
_geom_torsion_atom_site_label_4
_geom_torsion
C6 C1 C2 C3 -2.9(3)
N1 C1 C2 C3 176.90(18)
C1 C2 C3 C4 0.1(3)
C2 C3 C4 C5 2.0(3)
C3 C4 C5 C6 -1.4(3)
C2 C1 C6 C5 3.4(3)
N1 C1 C6 C5 -176.42(17)
C2 C1 C6 N2 -173.08(18)
N1 C1 C6 N2 7.1(2)
C4 C5 C6 C1 -1.2(3)
C4 C5 C6 N2 174.91(19)
O1 C7 C8 C9 -30.8(3)
N2 C7 C8 C9 152.16(19)
O1 C7 C8 C10 91.3(2)
N2 C7 C8 C10 -85.7(2)
C16 C11 C12 C13 -1.2(3)
N1 C11 C12 C13 -179.87(17)
C11 C12 C13 C14 -0.6(3)
C12 C13 C14 C15 1.1(3)
C13 C14 C15 C16 0.2(3)
C14 C15 C16 N3 172.47(18)
C14 C15 C16 C11 -1.9(3)
C12 C11 C16 C15 2.4(3)
N1 C11 C16 C15 -178.82(16)
C12 C11 C16 N3 -172.53(16)
N1 C11 C16 N3 6.2(2)
O2 C17 C18 C19 79.8(2)
N3 C17 C18 C19 -97.6(2)
O2 C17 C18 C20 -43.6(3)
N3 C17 C18 C20 138.9(2)
C26 C21 C22 C23 -1.4(3)
N1 C21 C22 C23 179.48(18)
C21 C22 C23 C24 -0.3(3)
C22 C23 C24 C25 1.2(3)
C23 C24 C25 C26 -0.4(3)
C24 C25 C26 N4 175.0(2)
C24 C25 C26 C21 -1.2(3)
C22 C21 C26 N4 -174.51(18)
N1 C21 C26 N4 4.7(2)
C22 C21 C26 C25 2.1(3)
N1 C21 C26 C25 -178.67(17)
O3 C27 C28 C30 -36.6(4)
N4 C27 C28 C30 145.8(3)
O3 C27 C28 C29 87.6(3)
N4 C27 C28 C29 -89.9(3)
C6A C1A C2A C3A -1.1(3)
P1A C1A C2A C3A 178.72(17)
C1A C2A C3A C4A -0.7(4)
C2A C3A C4A C5A 1.6(4)
C3A C4A C5A C6A -0.7(4)
C4A C5A C6A C1A -1.1(4)
C2A C1A C6A C5A 2.0(3)
P1A C1A C6A C5A -177.84(19)
C12A C7A C8A C9A 3.0(3)
P1A C7A C8A C9A -172.20(18)
C7A C8A C9A C10A -0.3(4)
C8A C9A C10A C11A -2.5(4)
C9A C10A C11A C12A 2.7(5)
C10A C11A C12A C7A 0.0(5)
C8A C7A C12A C11A -2.8(4)
P1A C7A C12A C11A 172.3(2)
C18A C13A C14A C15A -1.8(3)
P1A C13A C14A C15A 179.65(16)
C13A C14A C15A C16A 1.3(3)
C14A C15A C16A C17A -0.2(4)
C15A C16A C17A C18A -0.5(4)
C14A C13A C18A C17A 1.2(3)
P1A C13A C18A C17A 179.65(17)
C16A C17A C18A C13A 0.0(3)
C24A C19A C20A C21A -0.5(4)
P1A C19A C20A C21A -177.6(2)
C19A C20A C21A C22A 0.3(4)
C20A C21A C22A C23A 0.1(4)
C21A C22A C23A C24A -0.4(4)
C22A C23A C24A C19A 0.2(3)
C20A C19A C24A C23A 0.2(3)
P1A C19A C24A C23A 177.28(17)
C12 C11 N1 C1 -92.3(2)
C16 C11 N1 C1 88.98(19)
C12 C11 N1 C21 41.7(2)
C16 C11 N1 C21 -137.00(16)
C12 C11 N1 Ni1 153.93(14)
C16 C11 N1 Ni1 -24.81(17)
C2 C1 N1 C11 47.9(2)
C6 C1 N1 C11 -132.24(17)
C2 C1 N1 C21 -86.2(2)
C6 C1 N1 C21 93.58(19)
C2 C1 N1 Ni1 160.82(15)
C6 C1 N1 Ni1 -19.37(18)
C22 C21 N1 C11 -93.3(2)
C26 C21 N1 C11 87.54(19)
C22 C21 N1 C1 41.0(2)
C26 C21 N1 C1 -138.19(17)
C22 C21 N1 Ni1 154.71(16)
C26 C21 N1 Ni1 -24.48(18)
O1 C7 N2 C6 2.3(3)
C8 C7 N2 C6 179.09(17)
O1 C7 N2 Ni1 -169.18(15)
C8 C7 N2 Ni1 7.6(2)
C1 C6 N2 C7 -162.83(17)
C5 C6 N2 C7 21.1(3)
C1 C6 N2 Ni1 10.0(2)
C5 C6 N2 Ni1 -166.15(17)
O2 C17 N3 C16 6.1(3)
C18 C17 N3 C16 -176.70(16)
O2 C17 N3 Ni1 -175.37(15)
C18 C17 N3 Ni1 1.8(2)
C15 C16 N3 C17 21.4(3)
C11 C16 N3 C17 -164.14(17)
C15 C16 N3 Ni1 -157.39(16)
C11 C16 N3 Ni1 17.07(18)
O3 C27 N4 C26 0.6(4)
C28 C27 N4 C26 177.9(2)
O3 C27 N4 Ni1 174.79(18)
C28 C27 N4 Ni1 -7.9(3)
C25 C26 N4 C27 17.9(3)
C21 C26 N4 C27 -165.79(19)
C25 C26 N4 Ni1 -157.19(18)
C21 C26 N4 Ni1 19.1(2)
O1S C1S N1S C2S 0.9(5)
O1S C1S N1S C3S 176.4(3)
O2S C4S N2S C5S 4.0(5)
O2S C4S N2S C6S -176.6(4)
C27 N4 Ni1 N2 -119.94(18)
C26 N4 Ni1 N2 54.96(16)
C27 N4 Ni1 N3 76.7(2)
C26 N4 Ni1 N3 -108.39(14)
C27 N4 Ni1 N1 158.64(19)
C26 N4 Ni1 N1 -26.46(13)
C7 N2 Ni1 N4 74.90(18)
C6 N2 Ni1 N4 -97.48(13)
C7 N2 Ni1 N3 -120.97(16)
C6 N2 Ni1 N3 66.66(14)
C7 N2 Ni1 N1 155.59(16)
C6 N2 Ni1 N1 -16.78(12)
C17 N3 Ni1 N4 -122.09(16)
C16 N3 Ni1 N4 56.61(14)
C17 N3 Ni1 N2 72.23(17)
C16 N3 Ni1 N2 -109.07(12)
C17 N3 Ni1 N1 156.29(17)
C16 N3 Ni1 N1 -25.00(12)
C11 N1 Ni1 N4 -92.35(11)
C1 N1 Ni1 N4 147.23(12)
C21 N1 Ni1 N4 27.30(11)
C11 N1 Ni1 N2 139.77(11)
C1 N1 Ni1 N2 19.36(11)
C21 N1 Ni1 N2 -100.58(11)
C11 N1 Ni1 N3 26.64(10)
C1 N1 Ni1 N3 -93.78(11)
C21 N1 Ni1 N3 146.29(11)
C24A C19A P1A C1A -102.71(18)
C20A C19A P1A C1A 74.4(2)
C24A C19A P1A C7A 138.85(17)
C20A C19A P1A C7A -44.1(2)
C24A C19A P1A C13A 17.25(19)
C20A C19A P1A C13A -165.66(18)
C6A C1A P1A C19A -175.04(17)
C2A C1A P1A C19A 5.1(2)
C6A C1A P1A C7A -56.63(19)
C2A C1A P1A C7A 123.52(17)
C6A C1A P1A C13A 66.11(19)
C2A C1A P1A C13A -113.74(18)
C8A C7A P1A C19A 92.99(18)
C12A C7A P1A C19A -82.1(2)
C8A C7A P1A C1A -26.2(2)
C12A C7A P1A C1A 158.7(2)
C8A C7A P1A C13A -147.77(17)
C12A C7A P1A C13A 37.1(2)
C18A C13A P1A C19A -122.11(17)
C14A C13A P1A C19A 56.40(18)
C18A C13A P1A C1A -2.3(2)
C14A C13A P1A C1A 176.26(16)
C18A C13A P1A C7A 118.45(17)
C14A C13A P1A C7A -63.04(18)
